data_8100182
loop_
_publ_author_name
'Ernst, Richard D.'
'Harvey, Benjamin G.'
'Arif, Atta M.'

_publ_section_title
;
Crystal structure of chlorobis(\h^5^-pentamethylcyclopentadienyl)
(\h^3^-2-methyl-2-propenyl)zirconium, Zr(C~4~H~7~)(C~10~H~15~)
~2~Cl
;
_journal_issue 4
_journal_name_full 'Zeitschrift f\"ur Kristallographie - New Crystal Structures'
_journal_page_first 401
_journal_page_last 402
_journal_volume 219
_journal_year 2004
_chemical_formula_sum 'C24 H37 Cl Zr'
_chemical_formula_weight 452.21
_space_group_IT_number 2
_symmetry_cell_setting triclinic
_symmetry_space_group_name_Hall '-P 1'
_symmetry_space_group_name_H-M 'P -1'
_cell_angle_alpha 77.5549(6)
_cell_angle_beta 80.6252(7)
_cell_angle_gamma 70.8162(7)
_cell_formula_units_Z 2
_cell_length_a 8.76500(10)
_cell_length_b 9.32780(10)
_cell_length_c 15.3642(2)
_cell_measurement_temperature 150(1)
_cell_volume 1152.73(2)
_diffrn_ambient_temperature 150(1)
_exptl_crystal_density_diffrn 1.303
_cod_database_code 8100182

loop_
_symmetry_equiv_pos_as_xyz
'x, y, z'
'-x, -y, -z'

loop_
_atom_site_label
_atom_site_type_symbol
_atom_site_fract_x
_atom_site_fract_y
_atom_site_fract_z
_atom_site_U_iso_or_equiv
_atom_site_adp_type
_atom_site_occupancy
_atom_site_symmetry_multiplicity
_atom_site_Wyckoff_symbol
_atom_site_calc_flag
_atom_site_refinement_flags
_atom_site_disorder_assembly
_atom_site_disorder_group
Zr1 Zr 0.729805(13) 0.135864(12) 0.239700(7) 0.01266(6) Uani 1 2 i d . . .
Cl1 Cl 1.01485(4) 0.10842(4) 0.18565(3) 0.02687(9) Uani 1 2 i d . . .
C1 C 0.66214(17) 0.43112(15) 0.21448(9) 0.0214(3) Uani 1 2 i d . . .
C2 C 0.51551(16) 0.39569(15) 0.24743(9) 0.0207(3) Uani 1 2 i d . . .
C3 C 0.47327(16) 0.33439(15) 0.18127(9) 0.0199(3) Uani 1 2 i d . . .
C4 C 0.59796(16) 0.32730(15) 0.10824(9) 0.0194(3) Uani 1 2 i d . . .
C5 C 0.71153(16) 0.39026(15) 0.12890(9) 0.0207(3) Uani 1 2 i d . . .
C6 C 0.7379(3) 0.5218(2) 0.25434(14) 0.0401(4) Uani 1 2 i d . . .
C7 C 0.4105(2) 0.4376(2) 0.33119(12) 0.0391(4) Uani 1 2 i d . . .
C8 C 0.3076(2) 0.3215(2) 0.17991(14) 0.0366(4) Uani 1 2 i d . . .
C9 C 0.5974(3) 0.2911(2) 0.01745(10) 0.0336(4) Uani 1 2 i d . . .
C10 C 0.8476(2) 0.4275(2) 0.06518(13) 0.0370(4) Uani 1 2 i d . . .
C11 C 0.84500(18) -0.15875(16) 0.27087(11) 0.0266(3) Uani 1 2 i d . . .
C12 C 0.70607(17) -0.12704(15) 0.33266(9) 0.0203(3) Uani 1 2 i d . . .
C13 C 0.56763(17) -0.05958(15) 0.28494(9) 0.0205(3) Uani 1 2 i d . . .
C14 C 0.6206(2) -0.05644(16) 0.19256(9) 0.0252(3) Uani 1 2 i d . . .
C15 C 0.7919(2) -0.11482(17) 0.18313(10) 0.0304(3) Uani 1 2 i d . . .
C16 C 1.0148(2) -0.2428(2) 0.2948(2) 0.0533(6) Uani 1 2 i d . . .
C17 C 0.6991(3) -0.1828(2) 0.43202(11) 0.0350(4) Uani 1 2 i d . . .
C18 C 0.3955(2) -0.0277(2) 0.32832(14) 0.0400(4) Uani 1 2 i d . . .
C19 C 0.5128(3) -0.0390(3) 0.12153(14) 0.0503(6) Uani 1 2 i d . . .
C20 C 0.8957(4) -0.1453(3) 0.09723(17) 0.0593(7) Uani 1 2 i d . . .
C21 C 0.75397(18) 0.13942(16) 0.38872(9) 0.0211(3) Uani 1 2 i d . . .
C22 C 0.81171(18) 0.24473(17) 0.42593(9) 0.0239(3) Uani 1 2 i d . . .
C23 C 0.9872(2) 0.2358(3) 0.39994(14) 0.0394(4) Uani 1 2 i d . . .
C24 C 0.7216(2) 0.33659(19) 0.48313(10) 0.0316(3) Uani 1 2 i d . . .
H6A H 0.854(4) 0.489(3) 0.2483(19) 0.079(9) Uiso 1 2 i d . . .
H6B H 0.706(3) 0.517(3) 0.316(2) 0.077(9) Uiso 1 2 i d . . .
H6C H 0.708(3) 0.628(3) 0.2261(16) 0.058(7) Uiso 1 2 i d . . .
H7A H 0.352(4) 0.368(3) 0.3549(19) 0.077(9) Uiso 1 2 i d . . .
H7B H 0.469(3) 0.430(3) 0.3787(17) 0.059(7) Uiso 1 2 i d . . .
H7C H 0.340(3) 0.537(3) 0.3214(16) 0.061(7) Uiso 1 2 i d . . .
H8A H 0.264(3) 0.276(3) 0.2354(17) 0.056(7) Uiso 1 2 i d . . .
H8B H 0.230(3) 0.426(3) 0.1648(16) 0.058(7) Uiso 1 2 i d . . .
H8C H 0.305(3) 0.268(3) 0.1321(17) 0.063(7) Uiso 1 2 i d . . .
H9A H 0.688(3) 0.202(3) 0.0024(14) 0.044(6) Uiso 1 2 i d . . .
H9B H 0.599(3) 0.376(3) -0.0269(15) 0.051(6) Uiso 1 2 i d . . .
H9C H 0.502(3) 0.266(3) 0.0138(16) 0.056(7) Uiso 1 2 i d . . .
H10A H 0.933(3) 0.425(3) 0.0975(19) 0.073(8) Uiso 1 2 i d . . .
H10B H 0.806(3) 0.528(3) 0.0350(17) 0.059(7) Uiso 1 2 i d . . .
H10C H 0.885(3) 0.358(3) 0.0239(18) 0.067(8) Uiso 1 2 i d . . .
H16A H 1.031(3) -0.351(3) 0.3113(18) 0.074(8) Uiso 1 2 i d . . .
H16B H 1.035(3) -0.204(3) 0.3473(19) 0.068(8) Uiso 1 2 i d . . .
H16C H 1.089(4) -0.225(3) 0.2426(19) 0.074(8) Uiso 1 2 i d . . .
H17A H 0.688(3) -0.284(3) 0.4458(15) 0.049(6) Uiso 1 2 i d . . .
H17B H 0.610(3) -0.113(3) 0.4665(17) 0.061(7) Uiso 1 2 i d . . .
H17C H 0.794(3) -0.188(3) 0.4509(17) 0.059(7) Uiso 1 2 i d . . .
H18A H 0.381(4) -0.122(4) 0.360(2) 0.082(9) Uiso 1 2 i d . . .
H18B H 0.361(3) 0.065(3) 0.368(2) 0.083(9) Uiso 1 2 i d . . .
H18C H 0.319(3) 0.009(3) 0.2842(16) 0.056(7) Uiso 1 2 i d . . .
H19A H 0.566(4) -0.008(3) 0.065(2) 0.080(9) Uiso 1 2 i d . . .
H19B H 0.404(5) 0.034(4) 0.128(3) 0.120 Uiso 1 2 i d . . .
H19C H 0.513(3) -0.142(3) 0.1202(18) 0.073(8) Uiso 1 2 i d . . .
H20A H 0.904(4) -0.246(4) 0.086(2) 0.092(10) Uiso 1 2 i d . . .
H20B H 1.003(3) -0.152(3) 0.1046(16) 0.054(7) Uiso 1 2 i d . . .
H20C H 0.858(3) -0.065(4) 0.049(2) 0.075(9) Uiso 1 2 i d . . .
H21A H 0.834(2) 0.035(2) 0.3993(13) 0.040(5) Uiso 1 2 i d . . .
H21B H 0.654(2) 0.127(2) 0.4214(12) 0.029(4) Uiso 1 2 i d . . .
H23A H 1.060(3) 0.129(3) 0.4245(17) 0.065(7) Uiso 1 2 i d . . .
H23B H 1.017(3) 0.313(3) 0.4232(16) 0.057(7) Uiso 1 2 i d . . .
H23C H 1.012(3) 0.254(2) 0.3350(16) 0.046(6) Uiso 1 2 i d . . .
H24A H 0.767(3) 0.404(2) 0.5052(14) 0.042(5) Uiso 1 2 i d . . .
H24B H 0.612(3) 0.341(2) 0.5038(13) 0.038(5) Uiso 1 2 i d . . .

loop_
_atom_site_aniso_label
_atom_site_aniso_U_11
_atom_site_aniso_U_22
_atom_site_aniso_U_33
_atom_site_aniso_U_23
_atom_site_aniso_U_13
_atom_site_aniso_U_12
Zr1 0.01268(7) 0.01195(7) 0.01410(7) -0.00328(4) -0.00194(4) -0.00379(5)
Cl1 0.01459(15) 0.02809(17) 0.03720(19) -0.00690(14) 0.00144(13) -0.00667(13)
C1 0.0282(7) 0.0120(6) 0.0240(6) -0.0015(5) -0.0068(5) -0.0055(5)
C2 0.0208(6) 0.0167(6) 0.0184(6) -0.0021(5) -0.0010(5) 0.0016(5)
C3 0.0164(6) 0.0183(6) 0.0223(6) 0.0024(5) -0.0048(5) -0.0038(5)
C4 0.0233(6) 0.0163(6) 0.0164(6) -0.0001(5) -0.0042(5) -0.0039(5)
C5 0.0212(6) 0.0159(6) 0.0221(6) 0.0016(5) -0.0003(5) -0.0060(5)
C6 0.0669(13) 0.0229(8) 0.0409(10) 0.0009(7) -0.0222(9) -0.0236(8)
C7 0.0324(8) 0.0415(10) 0.0253(8) -0.0089(7) 0.0025(7) 0.0122(8)
C8 0.0199(7) 0.0395(9) 0.0473(10) 0.0068(8) -0.0106(7) -0.0105(7)
C9 0.0542(11) 0.0272(8) 0.0185(7) -0.0019(6) -0.0098(7) -0.0096(8)
C10 0.0318(8) 0.0349(9) 0.0373(9) 0.0085(8) 0.0056(7) -0.0147(7)
C11 0.0230(7) 0.0133(6) 0.0413(8) -0.0043(6) -0.0018(6) -0.0037(5)
C12 0.0258(7) 0.0149(6) 0.0220(6) 0.0000(5) -0.0077(5) -0.0084(5)
C13 0.0236(7) 0.0173(6) 0.0233(6) 0.0005(5) -0.0071(5) -0.0103(5)
C14 0.0435(8) 0.0194(6) 0.0202(6) -0.0014(5) -0.0095(6) -0.0180(6)
C15 0.0473(9) 0.0185(6) 0.0294(7) -0.0125(6) 0.0105(7) -0.0167(6)
C16 0.0255(9) 0.0238(9) 0.0975(19) 0.0044(10) -0.0088(10) 0.0016(7)
C17 0.0564(11) 0.0301(8) 0.0240(8) 0.0074(6) -0.0154(8) -0.0229(8)
C18 0.0237(8) 0.0418(10) 0.0496(10) 0.0103(8) -0.0018(7) -0.0160(7)
C19 0.0938(17) 0.0429(10) 0.0344(10) 0.0052(8) -0.0350(11) -0.0418(11)
C20 0.0906(19) 0.0408(11) 0.0522(13) -0.0327(10) 0.0398(13) -0.0341(12)
C21 0.0267(7) 0.0211(6) 0.0173(6) -0.0040(5) -0.0050(5) -0.0078(5)
C22 0.0312(7) 0.0245(7) 0.0189(6) -0.0030(5) -0.0087(5) -0.0096(6)
C23 0.0319(8) 0.0540(11) 0.0422(10) -0.0189(9) -0.0099(7) -0.0169(8)
C24 0.0461(10) 0.0315(8) 0.0214(7) -0.0086(6) -0.0042(7) -0.0147(7)

loop_
_geom_bond_atom_site_label_1
_geom_bond_atom_site_label_2
_geom_bond_distance
_geom_bond_site_symmetry_2
_geom_bond_publ_flag
Zr1 C21 2.3417(13) . ?
Zr1 Cl1 2.4480(3) . ?
Zr1 C15 2.5307(14) . ?
Zr1 C4 2.5404(13) . ?
Zr1 C2 2.5447(13) . ?
Zr1 C3 2.5487(12) . ?
Zr1 C11 2.5628(14) . ?
Zr1 C14 2.5635(13) . ?
Zr1 C1 2.5745(13) . ?
Zr1 C5 2.5792(13) . ?
Zr1 C13 2.5811(13) . ?
Zr1 C12 2.6126(13) . ?
C1 C5 1.408(2) . ?
C1 C2 1.419(2) . ?
C1 C6 1.502(2) . ?
C2 C3 1.418(2) . ?
C2 C7 1.500(2) . ?
C3 C4 1.4292(19) . ?
C3 C8 1.500(2) . ?
C4 C5 1.4156(19) . ?
C4 C9 1.505(2) . ?
C5 C10 1.499(2) . ?
C6 H6A 0.96(3) . ?
C6 H6B 0.93(3) . ?
C6 H6C 0.96(2) . ?
C7 H7A 0.94(3) . ?
C7 H7B 0.94(3) . ?
C7 H7C 0.93(3) . ?
C8 H8A 0.95(3) . ?
C8 H8B 0.99(2) . ?
C8 H8C 0.98(3) . ?
C9 H9A 0.98(2) . ?
C9 H9B 0.93(2) . ?
C9 H9C 0.96(3) . ?
C10 H10A 0.96(3) . ?
C10 H10B 0.93(3) . ?
C10 H10C 0.95(3) . ?
C11 C12 1.407(2) . ?
C11 C15 1.429(2) . ?
C11 C16 1.501(2) . ?
C12 C13 1.4125(18) . ?
C12 C17 1.501(2) . ?
C13 C14 1.417(2) . ?
C13 C18 1.507(2) . ?
C14 C15 1.413(2) . ?
C14 C19 1.507(2) . ?
C15 C20 1.500(2) . ?
C16 H16A 0.95(3) . ?
C16 H16B 1.01(3) . ?
C16 H16C 0.97(3) . ?
C17 H17A 0.95(2) . ?
C17 H17B 1.00(3) . ?
C17 H17C 0.91(3) . ?
C18 H18A 0.94(3) . ?
C18 H18B 1.10(3) . ?
C18 H18C 0.96(3) . ?
C19 H19A 0.95(3) . ?
C19 H19B 0.97(4) . ?
C19 H19C 0.96(3) . ?
C20 H20A 0.97(3) . ?
C20 H20B 0.95(3) . ?
C20 H20C 0.95(3) . ?
C21 C22 1.4869(19) . ?
C21 H21A 0.99(2) . ?
C21 H21B 0.962(19) . ?
C22 C24 1.336(2) . ?
C22 C23 1.504(2) . ?
C23 H23A 1.02(3) . ?
C23 H23B 0.99(3) . ?
C23 H23C 0.98(2) . ?
C24 H24A 0.98(2) . ?
C24 H24B 0.96(2) . ?
